data_1561037
loop_
_publ_author_name
'Fan, Liming'
'Gao, Lingling'
'Ren, Guohua'
'Zhang, Jie'
'Huo, Liangqin'
'Wang, Xiaoqing'
'Niu, Xiaoyan'
'Hu, Tuoping'

_publ_section_title
;
 Three coordination polymers based on 5-(1H-tetrazol-5-yl)isophthalic
 acid: Syntheses, structure, magnetic properties
;
_journal_name_full 'Journal of Solid State Chemistry'
_journal_page_first 15
_journal_page_last 21
_journal_paper_doi 10.1016/j.jssc.2018.04.036
_journal_volume 264
_journal_year 2018
_chemical_formula_moiety 'C30 H24 Co N12 O10, 2(H2 O)'
_chemical_formula_sum 'C30 H28 Co N12 O12'
_chemical_formula_weight 807.57
_space_group_crystal_system triclinic
_space_group_IT_number 2
_space_group_name_Hall '-P 1'
_space_group_name_H-M_alt 'P -1'
_atom_sites_solution_hydrogens geom
_atom_sites_solution_primary direct
_atom_sites_solution_secondary difmap
_cell_angle_alpha 73.355(5)
_cell_angle_beta 86.811(4)
_cell_angle_gamma 73.550(5)
_cell_formula_units_Z 1
_cell_length_a 6.1802(3)
_cell_length_b 10.5379(6)
_cell_length_c 13.6598(8)
_cell_measurement_reflns_used 1852
_cell_measurement_temperature 293(2)
_cell_measurement_theta_max 25
_cell_measurement_theta_min 2.93
_cell_volume 817.13(8)
_computing_molecular_graphics 'Olex2 (Dolomanov et al., 2009)'
_computing_publication_material 'Olex2 (Dolomanov et al., 2009)'
_computing_structure_refinement 'XH (Sheldrick, 2008)'
_computing_structure_solution 'SIR2004 (Burla et al., 2007)'
_diffrn_ambient_temperature 293(2)
_diffrn_measured_fraction_theta_full 0.993
_diffrn_measured_fraction_theta_max 0.993
_diffrn_measurement_device_type 'SuperNova, Dual, Cu at zero, Eos'
_diffrn_radiation_monochromator graphite
_diffrn_radiation_type MoK\a
_diffrn_radiation_wavelength 0.71073
_diffrn_reflns_av_R_equivalents 0.0166
_diffrn_reflns_av_unetI/netI 0.0256
_diffrn_reflns_limit_h_max 7
_diffrn_reflns_limit_h_min -7
_diffrn_reflns_limit_k_max 12
_diffrn_reflns_limit_k_min -12
_diffrn_reflns_limit_l_max 15
_diffrn_reflns_limit_l_min -16
_diffrn_reflns_number 6055
_diffrn_reflns_theta_full 25.00
_diffrn_reflns_theta_max 25.00
_diffrn_reflns_theta_min 2.95
_diffrn_source 'fine-focus sealed tube'
_exptl_absorpt_coefficient_mu 0.612
_exptl_absorpt_correction_T_max 0.9527
_exptl_absorpt_correction_T_min 0.9139
_exptl_crystal_colour orange-red
_exptl_crystal_density_diffrn 1.641
_exptl_crystal_density_method 'not measured'
_exptl_crystal_description block
_exptl_crystal_F_000 415
_exptl_crystal_size_max 0.15
_exptl_crystal_size_mid 0.1
_exptl_crystal_size_min 0.08
_refine_diff_density_max 0.233
_refine_diff_density_min -0.313
_refine_diff_density_rms 0.043
_refine_ls_extinction_method none
_refine_ls_goodness_of_fit_ref 1.079
_refine_ls_hydrogen_treatment mixed
_refine_ls_matrix_type full
_refine_ls_number_parameters 255
_refine_ls_number_reflns 2868
_refine_ls_number_restraints 0
_refine_ls_restrained_S_all 1.079
_refine_ls_R_factor_all 0.0318
_refine_ls_R_factor_gt 0.0286
_refine_ls_shift/su_max 0.000
_refine_ls_shift/su_mean 0.000
_refine_ls_structure_factor_coef Fsqd
_refine_ls_weighting_details 'calc w=1/[\s^2^(Fo^2^)+(0.0312P)^2^+0.2796P] where P=(Fo^2^+2Fc^2^)/3'
_refine_ls_weighting_scheme calc
_refine_ls_wR_factor_gt 0.0698
_refine_ls_wR_factor_ref 0.0716
_reflns_number_gt 2630
_reflns_number_total 2868
_reflns_threshold_expression >2sigma(I)
_cod_data_source_file JSSC-2018-264-15.cif
_cod_data_source_block p2
_cod_original_cell_volume 817.14(8)
_cod_database_code 1561037
_olex2_refinement_description
;
1. Others
 Fixed Uiso: H5(0.067) H1A(0.036) H1B(0.036) H5A(0.033) H7(0.032) H3(0.032)
 H10(0.032) H15(0.048) H11(0.039) H14(0.046) H12(0.037) H6A(0.061) H6B(0.061)
 H2(0.062)
 Fixed X: Co1(0.5) H5(-0.2881) H1A(0.6945) H1B(0.8622) H5A(0.2589) H7(0.1884)
 H3(0.7829) H10(0.0622) H15(-0.4665) H11(-0.0863) H14(-0.1918) H12(0.2712)
 H6A(0.3556) H6B(0.4291) H2(0.9398)
 Fixed Y: Co1(0) H5(0.4472) H1A(0.0928) H1B(0.0382) H5A(0.2726) H7(0.2705)
 H3(0.0766) H10(0.2116) H15(0.4651) H11(0.4289) H14(0.4111) H12(0.2519)
 H6A(0.5344) H6B(0.6325) H2(0.0117)
 Fixed Z: Co1(0) H5(0.349) H1A(-0.1624) H1B(-0.0857) H5A(0.5787) H7(0.2886)
 H3(0.4393) H10(0.0718) H15(-0.16) H11(-0.2167) H14(0.112) H12(-0.2079)
 H6A(0.3962) H6B(0.3214) H2(0.6735)
;

loop_
_space_group_symop_id
_space_group_symop_operation_xyz
1 'x, y, z'
2 '-x, -y, -z'

loop_
_atom_site_label
_atom_site_type_symbol
_atom_site_fract_x
_atom_site_fract_y
_atom_site_fract_z
_atom_site_U_iso_or_equiv
_atom_site_adp_type
_atom_site_occupancy
_atom_site_symmetry_multiplicity
_atom_site_calc_flag
_atom_site_refinement_flags
_atom_site_disorder_assembly
_atom_site_disorder_group
Co1 Co 0.5000 0.0000 0.0000 0.02077(11) Uani 1 2 d S . .
O5 O -0.1569(2) 0.40332(17) 0.34463(11) 0.0448(4) Uani 1 1 d . . .
H5 H -0.2881 0.4472 0.3490 0.067 Uiso 1 1 calc R . .
O1 O 0.7268(2) 0.08854(13) -0.10161(9) 0.0301(3) Uani 1 1 d . . .
H1A H 0.6945 0.0928 -0.1624 0.036 Uiso 1 1 d R . .
H1B H 0.8622 0.0382 -0.0857 0.036 Uiso 1 1 d R . .
O3 O 0.6182(2) 0.17163(14) 0.69183(10) 0.0359(3) Uani 1 1 d . . .
O4 O -0.1408(2) 0.39139(17) 0.50919(12) 0.0502(4) Uani 1 1 d . . .
N5 N 0.2361(2) 0.18864(15) -0.05243(11) 0.0259(3) Uani 1 1 d . . .
N4 N 0.8072(2) 0.06148(17) 0.24426(11) 0.0283(4) Uani 1 1 d . . .
N2 N 0.6014(2) 0.06594(16) 0.12104(11) 0.0259(3) Uani 1 1 d . . .
N6 N -0.0855(2) 0.34954(15) -0.05895(11) 0.0261(3) Uani 1 1 d . . .
N3 N 0.8098(2) 0.02895(17) 0.15622(11) 0.0284(4) Uani 1 1 d . . .
N1 N 0.4584(2) 0.12351(16) 0.18391(11) 0.0268(3) Uani 1 1 d . . .
C2 C 0.5016(3) 0.16629(18) 0.34953(13) 0.0247(4) Uani 1 1 d . . .
C6 C 0.1878(3) 0.28356(18) 0.43332(14) 0.0262(4) Uani 1 1 d . . .
C1 C 0.5892(3) 0.11925(18) 0.25932(13) 0.0233(4) Uani 1 1 d . . .
C13 C -0.2963(3) 0.42623(18) -0.02855(14) 0.0268(4) Uani 1 1 d . . .
C4 C 0.5436(3) 0.16863(18) 0.52362(13) 0.0259(4) Uani 1 1 d . . .
C5 C 0.3198(3) 0.24604(19) 0.52140(14) 0.0273(4) Uani 1 1 d . . .
H5A H 0.2589 0.2726 0.5787 0.033 Uiso 1 1 calc R . .
C7 C 0.2778(3) 0.24448(18) 0.34752(14) 0.0266(4) Uani 1 1 d . . .
H7 H 0.1884 0.2705 0.2886 0.032 Uiso 1 1 calc R . .
C3 C 0.6333(3) 0.12880(19) 0.43758(13) 0.0264(4) Uani 1 1 d . . .
H3 H 0.7829 0.0766 0.4393 0.032 Uiso 1 1 calc R . .
C10 C 0.0704(3) 0.24301(18) 0.00118(14) 0.0264(4) Uani 1 1 d . . .
H10 H 0.0622 0.2116 0.0718 0.032 Uiso 1 1 calc R . .
C8 C 0.6837(3) 0.12518(19) 0.61905(14) 0.0265(4) Uani 1 1 d . . .
C15 C -0.4798(3) 0.4791(2) -0.09544(16) 0.0399(5) Uani 1 1 d . . .
H15 H -0.4665 0.4651 -0.1600 0.048 Uiso 1 1 calc R . .
C11 C -0.0135(3) 0.3641(2) -0.15795(14) 0.0324(4) Uani 1 1 d . . .
H11 H -0.0863 0.4289 -0.2167 0.039 Uiso 1 1 calc R . .
C14 C -0.3156(3) 0.4468(2) 0.06677(16) 0.0386(5) Uani 1 1 d . . .
H14 H -0.1918 0.4111 0.1120 0.046 Uiso 1 1 calc R . .
C9 C -0.0527(3) 0.36519(19) 0.43359(15) 0.0302(4) Uani 1 1 d . . .
C12 C 0.1835(3) 0.2658(2) -0.15231(14) 0.0310(4) Uani 1 1 d . . .
H12 H 0.2712 0.2519 -0.2079 0.037 Uiso 1 1 calc R . .
O6 O 0.4293(2) 0.54832(15) 0.34156(11) 0.0404(4) Uani 1 1 d G . .
H6A H 0.3556 0.5344 0.3962 0.061 Uiso 1 1 d G . .
H6B H 0.4291 0.6325 0.3214 0.061 Uiso 1 1 d G . .
O2 O 0.8737(2) 0.03462(16) 0.61806(11) 0.0411(4) Uani 1 1 d . . .
H2 H 0.9398 0.0117 0.6735 0.062 Uiso 1 1 calc R . .

loop_
_atom_site_aniso_label
_atom_site_aniso_U_11
_atom_site_aniso_U_22
_atom_site_aniso_U_33
_atom_site_aniso_U_23
_atom_site_aniso_U_13
_atom_site_aniso_U_12
Co1 0.01534(18) 0.02850(19) 0.01599(18) -0.01040(14) -0.00101(12) 0.00219(13)
O5 0.0276(8) 0.0598(10) 0.0334(8) -0.0119(7) -0.0010(6) 0.0083(7)
O1 0.0224(7) 0.0436(8) 0.0208(7) -0.0102(6) 0.0000(5) -0.0022(6)
O3 0.0411(8) 0.0426(8) 0.0206(7) -0.0146(6) 0.0009(6) -0.0003(6)
O4 0.0340(8) 0.0721(11) 0.0396(9) -0.0271(8) 0.0087(7) 0.0028(8)
N5 0.0207(8) 0.0307(8) 0.0227(8) -0.0103(7) 0.0002(6) 0.0014(6)
N4 0.0207(8) 0.0434(9) 0.0224(8) -0.0178(7) -0.0008(6) -0.0028(7)
N2 0.0212(8) 0.0355(9) 0.0205(8) -0.0138(7) -0.0004(6) -0.0008(6)
N6 0.0192(8) 0.0277(8) 0.0258(8) -0.0088(7) 0.0012(6) 0.0032(6)
N3 0.0208(8) 0.0438(9) 0.0219(8) -0.0168(7) -0.0011(6) -0.0030(7)
N1 0.0211(8) 0.0367(9) 0.0222(8) -0.0155(7) -0.0006(6) 0.0003(7)
C2 0.0251(9) 0.0294(9) 0.0213(9) -0.0121(8) 0.0029(7) -0.0058(8)
C6 0.0262(10) 0.0262(9) 0.0250(9) -0.0088(8) 0.0031(8) -0.0041(8)
C1 0.0231(9) 0.0276(9) 0.0185(9) -0.0094(7) -0.0008(7) -0.0027(7)
C13 0.0190(9) 0.0259(9) 0.0321(10) -0.0110(8) 0.0023(8) 0.0018(7)
C4 0.0262(10) 0.0301(10) 0.0224(9) -0.0108(8) 0.0014(7) -0.0063(8)
C5 0.0295(10) 0.0311(10) 0.0220(9) -0.0123(8) 0.0056(8) -0.0056(8)
C7 0.0263(10) 0.0306(10) 0.0228(9) -0.0101(8) -0.0007(8) -0.0051(8)
C3 0.0246(9) 0.0316(10) 0.0229(9) -0.0122(8) 0.0025(7) -0.0038(8)
C10 0.0225(9) 0.0297(10) 0.0226(9) -0.0092(8) -0.0005(7) 0.0015(8)
C8 0.0273(10) 0.0320(10) 0.0218(9) -0.0107(8) 0.0030(8) -0.0079(8)
C15 0.0271(11) 0.0549(13) 0.0320(11) -0.0224(10) -0.0032(9) 0.0084(9)
C11 0.0281(10) 0.0353(11) 0.0228(10) -0.0024(8) 0.0008(8) 0.0023(8)
C14 0.0242(10) 0.0514(13) 0.0324(11) -0.0177(10) -0.0087(8) 0.0093(9)
C9 0.0267(10) 0.0313(10) 0.0302(11) -0.0090(9) 0.0042(8) -0.0047(8)
C12 0.0243(10) 0.0374(11) 0.0241(10) -0.0077(8) 0.0047(8) 0.0010(8)
O6 0.0350(8) 0.0424(8) 0.0377(8) -0.0143(7) 0.0062(7) 0.0007(7)
O2 0.0290(8) 0.0612(10) 0.0296(8) -0.0258(7) -0.0082(6) 0.0075(7)

loop_
_atom_type_symbol
_atom_type_description
_atom_type_scat_dispersion_real
_atom_type_scat_dispersion_imag
_atom_type_scat_source
C C 0.0033 0.0016 'International Tables Vol C Tables 4.2.6.8 and 6.1.1.4'
H H 0.0000 0.0000 'International Tables Vol C Tables 4.2.6.8 and 6.1.1.4'
Co Co 0.3494 0.9721 'International Tables Vol C Tables 4.2.6.8 and 6.1.1.4'
N N 0.0061 0.0033 'International Tables Vol C Tables 4.2.6.8 and 6.1.1.4'
O O 0.0106 0.0060 'International Tables Vol C Tables 4.2.6.8 and 6.1.1.4'

loop_
_geom_angle_atom_site_label_1
_geom_angle_atom_site_label_2
_geom_angle_atom_site_label_3
_geom_angle
_geom_angle_site_symmetry_1
_geom_angle_site_symmetry_3
O1 Co1 O1 180.00(10) . 2_655
O1 Co1 N5 89.88(5) . .
O1 Co1 N5 90.12(5) 2_655 .
O1 Co1 N5 90.12(5) . 2_655
O1 Co1 N5 89.88(5) 2_655 2_655
O1 Co1 N2 91.00(5) . .
O1 Co1 N2 89.00(5) 2_655 .
O1 Co1 N2 91.00(5) 2_655 2_655
O1 Co1 N2 89.00(5) . 2_655
N5 Co1 N5 180.00(10) 2_655 .
N5 Co1 N2 92.10(6) . .
N5 Co1 N2 87.90(6) 2_655 .
N5 Co1 N2 87.90(6) . 2_655
N5 Co1 N2 92.10(6) 2_655 2_655
N2 Co1 N2 180.00(7) 2_655 .
C10 N5 Co1 127.39(12) . .
C10 N5 C12 105.26(14) . .
C12 N5 Co1 126.57(12) . .
N3 N4 C1 105.62(14) . .
N3 N2 Co1 123.62(11) . .
N3 N2 N1 110.58(14) . .
N1 N2 Co1 124.36(11) . .
C10 N6 C13 127.20(15) . .
C10 N6 C11 106.78(14) . .
C11 N6 C13 125.81(15) . .
N2 N3 N4 108.20(13) . .
C1 N1 N2 104.62(14) . .
C7 C2 C1 118.96(16) . .
C3 C2 C1 121.58(16) . .
C3 C2 C7 119.38(16) . .
C5 C6 C7 120.46(17) . .
C5 C6 C9 118.47(16) . .
C7 C6 C9 121.06(17) . .
N4 C1 C2 125.35(16) . .
N1 C1 N4 110.99(15) . .
N1 C1 C2 123.60(16) . .
C15 C13 N6 119.67(17) . .
C14 C13 N6 120.28(17) . .
C14 C13 C15 120.04(16) . .
C5 C4 C3 119.79(17) . .
C5 C4 C8 119.67(16) . .
C3 C4 C8 120.51(16) . .
C6 C5 C4 119.66(16) . .
C6 C7 C2 120.10(17) . .
C2 C3 C4 120.60(17) . .
N5 C10 N6 111.66(16) . .
O3 C8 C4 121.77(17) . .
O3 C8 O2 124.25(17) . .
O2 C8 C4 113.97(15) . .
C13 C15 C14 120.14(18) . 2_465
C12 C11 N6 106.11(16) . .
C13 C14 C15 119.82(18) . 2_465
O5 C9 C6 113.35(16) . .
O4 C9 O5 123.99(18) . .
O4 C9 C6 122.66(18) . .
C11 C12 N5 110.19(16) . .

loop_
_geom_bond_atom_site_label_1
_geom_bond_atom_site_label_2
_geom_bond_distance
_geom_bond_site_symmetry_2
Co1 O1 2.1315(12) 2_655
Co1 O1 2.1315(12) .
Co1 N5 2.1453(14) .
Co1 N5 2.1453(14) 2_655
Co1 N2 2.1517(14) .
Co1 N2 2.1517(14) 2_655
O5 C9 1.309(2) .
O3 C8 1.230(2) .
O4 C9 1.206(2) .
N5 C10 1.319(2) .
N5 C12 1.376(2) .
N4 N3 1.340(2) .
N4 C1 1.343(2) .
N2 N3 1.311(2) .
N2 N1 1.341(2) .
N6 C13 1.435(2) .
N6 C10 1.345(2) .
N6 C11 1.379(2) .
N1 C1 1.327(2) .
C2 C1 1.477(2) .
C2 C7 1.393(2) .
C2 C3 1.385(3) .
C6 C5 1.387(3) .
C6 C7 1.388(2) .
C6 C9 1.492(3) .
C13 C15 1.377(3) .
C13 C14 1.373(3) .
C4 C5 1.390(3) .
C4 C3 1.394(2) .
C4 C8 1.489(3) .
C8 O2 1.289(2) .
C15 C14 1.387(3) 2_465
C11 C12 1.346(3) .
C14 C15 1.387(3) 2_465

loop_
_geom_hbond_atom_site_label_D
_geom_hbond_atom_site_label_H
_geom_hbond_atom_site_label_A
_geom_hbond_distance_DH
_geom_hbond_distance_HA
_geom_hbond_distance_DA
_geom_hbond_angle_DHA
_geom_hbond_site_symmetry_A
O5 H5 O6 0.82 1.76 2.5765(19) 172.9 1_455
O1 H1A O3 0.85 1.95 2.7643(18) 159.2 1_554
O1 H1B N3 0.86 2.21 2.9282(19) 141.1 2_755
O6 H6A O4 0.85 1.96 2.7267(19) 149.3 2_566
O6 H6B O3 0.85 1.96 2.785(2) 164.5 2_666
O2 H2 N4 0.82 1.82 2.577(2) 152.6 2_756
